data_4072600
loop_
_publ_author_name
'Faller, J. W.'
'Fontaine, Philip P.'

_publ_section_title
;
 Stereoselectivity in a Chiral Ruthenium Ethylene Hydride Complex:&#x00A0;
 Evidence of an Agostic Intermediate
;
_journal_issue 7
_journal_name_full Organometallics
_journal_page_first 1738
_journal_paper_doi 10.1021/om060868j
_journal_volume 26
_journal_year 2007
_chemical_formula_moiety 'C28 H42 N P Ru '
_chemical_formula_sum 'C28 H42 N P Ru'
_chemical_formula_weight 524.69
_space_group_IT_number 14
_symmetry_cell_setting monoclinic
_symmetry_Int_Tables_number 14
_symmetry_space_group_name_Hall '-P 2ybc'
_symmetry_space_group_name_H-M 'P 1 21/c 1'
_cell_angle_alpha 90
_cell_angle_beta 96.192(2)
_cell_angle_gamma 90
_cell_formula_units_Z 4
_cell_length_a 9.9085(2)
_cell_length_b 10.7654(2)
_cell_length_c 24.0370(5)
_cell_measurement_reflns_used 0
_cell_measurement_temperature 173.2
_cell_measurement_theta_max 0.0
_cell_measurement_theta_min 0.0
_cell_volume 2549.04(9)
_computing_cell_refinement Denzo-SMN
_computing_data_collection 'Nonius Collect'
_computing_data_reduction Denzo-SMN
_computing_publication_material 'teXsan for Windows v. 1.06 (MSC 1999)'
_computing_structure_refinement 'teXsan for Windows v. 1.06 (MSC 1999)'
_computing_structure_solution
;
SIR92 (Altomare, et. al. 1994)
;
_diffrn_ambient_temperature 173.2
_diffrn_measurement_device 'Nonius Kappa CCD'
_diffrn_measurement_method \w
_diffrn_orient_matrix_UB_11 0.00000
_diffrn_orient_matrix_UB_12 0.00000
_diffrn_orient_matrix_UB_13 0.00000
_diffrn_orient_matrix_UB_21 0.00000
_diffrn_orient_matrix_UB_22 0.00000
_diffrn_orient_matrix_UB_23 0.00000
_diffrn_orient_matrix_UB_31 0.00000
_diffrn_orient_matrix_UB_32 0.00000
_diffrn_orient_matrix_UB_33 0.00000
_diffrn_radiation_detector CCD
_diffrn_radiation_monochromator graphite
_diffrn_radiation_source 'X-ray tube'
_diffrn_radiation_type 'Mo K\a'
_diffrn_radiation_wavelength 0.7107
_diffrn_reflns_av_R_equivalents 0.05573
_diffrn_reflns_av_sigmaI/netI 0.080
_diffrn_reflns_limit_h_max 13
_diffrn_reflns_limit_h_min -13
_diffrn_reflns_limit_k_max 14
_diffrn_reflns_limit_k_min -12
_diffrn_reflns_limit_l_max 31
_diffrn_reflns_limit_l_min -29
_diffrn_reflns_number 17748
_diffrn_reflns_reduction_process 'Lp corrections applied'
_diffrn_reflns_theta_max 27.90
_diffrn_reflns_theta_min 0.85
_diffrn_standards_decay_% 0.00
_diffrn_standards_interval_count 0
_diffrn_standards_number 0
_exptl_absorpt_coefficient_mu 0.693
_exptl_absorpt_correction_T_max 0.952
_exptl_absorpt_correction_T_min 0.613
_exptl_absorpt_correction_type multi-scan
_exptl_absorpt_process_details
;
multi-scan from symmetry-related measurements (Blessing 1995)
SORTAV  R.H Blessing,  Acta Cryst., A51, 33-37 (1995),
        J. Appl. Cryst., 30, 421-426 (1997).
;
_exptl_crystal_colour yellow
_exptl_crystal_density_diffrn 1.367
_exptl_crystal_density_meas ?
_exptl_crystal_description block
_exptl_crystal_F_000 1104.00
_exptl_crystal_size_max 0.10
_exptl_crystal_size_mid 0.10
_exptl_crystal_size_min 0.10
_refine_diff_density_max 2.10
_refine_diff_density_min -0.98
_refine_ls_extinction_method none
_refine_ls_goodness_of_fit_all 1.802
_refine_ls_goodness_of_fit_ref 2.020
_refine_ls_hydrogen_treatment noref
_refine_ls_matrix_type full
_refine_ls_number_constraints 0
_refine_ls_number_parameters 280
_refine_ls_number_reflns 4392
_refine_ls_number_restraints 0
_refine_ls_R_factor_all 0.0690
_refine_ls_R_factor_gt 0.0500
_refine_ls_shift/su_max 0.0000
_refine_ls_shift/su_mean 0.0000
_refine_ls_structure_factor_coef F
_refine_ls_weighting_details 'w = 1/[\s^2^(Fo) + 0.00002|Fo|^2^]'
_refine_ls_weighting_scheme sigma
_refine_ls_wR_factor_all 0.0660
_refine_ls_wR_factor_ref 0.0630
_reflns_number_gt 4392
_reflns_number_total 6356
_reflns_threshold_expression I>3.00\s(I)
_cod_data_source_file om060868jsi20060922_115727.cif
_cod_data_source_block '_2601tetherRuDimethylabscor'
_cod_depositor_comments
;
The following automatic conversions were performed:

'_exptl_crystal_density_meas' value 'not measured' was changed to '?'
- the value is perceived as not measured.

Automatic conversion script
Id: cif_fix_values 3008 2015-01-20 13:52:24Z robertas 
;
_cod_original_cell_volume 2549.04(8)
_cod_original_sg_symbol_H-M 'P 21/c     '
_cod_original_formula_sum 'C28 H42 N P Ru '
_cod_database_code 4072600

loop_
_symmetry_equiv_pos_as_xyz
'   +x,   +y,   +z'
'   -x,1/2+y,1/2-z'
'   -x,   -y,   -z'
'   +x,1/2-y,1/2+z'

loop_
_atom_site_label
_atom_site_fract_x
_atom_site_fract_y
_atom_site_fract_z
_atom_site_U_iso_or_equiv
_atom_site_occupancy
_atom_site_adp_type
_atom_site_calc_flag
Ru(1) 0.56621(3) 0.35534(2) 0.861180(11) 0.02146(7) 1.000 Uani d
P(1) 0.75512(8) 0.23118(8) 0.86313(4) 0.0213(2) 1.000 Uani d
N(1) 0.4463(3) 0.1560(3) 0.95344(13) 0.0342(9) 1.000 Uani d
C(1) 0.6461(4) 0.4820(3) 0.9251(2) 0.0343(10) 1.000 Uani d
C(2) 0.6571(4) 0.4892(3) 0.8113(2) 0.0370(11) 1.000 Uani d
C(3) 0.4256(3) 0.2291(3) 0.9041(2) 0.0279(9) 1.000 Uani d
C(4) 0.3755(3) 0.3520(3) 0.9026(2) 0.0325(10) 1.000 Uani d
C(5) 0.3522(3) 0.4195(3) 0.8529(2) 0.0337(10) 1.000 Uani d
C(6) 0.3765(4) 0.3642(3) 0.8017(2) 0.0366(10) 1.000 Uani d
C(7) 0.4273(3) 0.2423(3) 0.8007(1) 0.0288(9) 1.000 Uani d
C(8) 0.4627(3) 0.1796(3) 0.8523(1) 0.0236(8) 1.000 Uani d
C(9) 0.4664(4) 0.2267(4) 1.0057(2) 0.0395(11) 1.000 Uani d
C(10) 0.3419(4) 0.0609(4) 0.9569(2) 0.0520(13) 1.000 Uani d
C(11) 0.5452(3) 0.0622(3) 0.85249(12) 0.0218(8) 1.000 Uani d
C(12) 0.6858(3) 0.0719(3) 0.85934(13) 0.0218(8) 1.000 Uani d
C(13) 0.7622(3) -0.0377(3) 0.8620(1) 0.0278(9) 1.000 Uani d
C(14) 0.7011(4) -0.1521(3) 0.8561(1) 0.0297(9) 1.000 Uani d
C(15) 0.5607(3) -0.1600(3) 0.8468(1) 0.0280(9) 1.000 Uani d
C(16) 0.4840(3) -0.0539(3) 0.8449(1) 0.0257(9) 1.000 Uani d
C(17) 0.8886(3) 0.2222(3) 0.9229(1) 0.0252(9) 1.000 Uani d
C(18) 0.9715(3) 0.3439(3) 0.9298(1) 0.0284(9) 1.000 Uani d
C(19) 1.0741(4) 0.3385(3) 0.9811(2) 0.0359(10) 1.000 Uani d
C(20) 1.0114(4) 0.3053(4) 1.0332(2) 0.0451(12) 1.000 Uani d
C(21) 0.9360(4) 0.1825(4) 1.0265(2) 0.0440(12) 1.000 Uani d
C(22) 0.8275(4) 0.1873(4) 0.9761(2) 0.0349(10) 1.000 Uani d
C(23) 0.8534(3) 0.2421(3) 0.8018(1) 0.0277(9) 1.000 Uani d
C(24) 0.7632(3) 0.2171(3) 0.7471(1) 0.0301(10) 1.000 Uani d
C(25) 0.8359(4) 0.2450(4) 0.6960(2) 0.0422(11) 1.000 Uani d
C(26) 0.9677(4) 0.1706(4) 0.6975(2) 0.0500(13) 1.000 Uani d
C(27) 1.0584(4) 0.1956(5) 0.7511(2) 0.0529(13) 1.000 Uani d
C(28) 0.9853(4) 0.1663(4) 0.8019(2) 0.0395(11) 1.000 Uani d
H(1) 0.7385 0.4991 0.9209 0.041 1.000 Uiso c
H(2) 0.6349 0.4702 0.7728 0.044 1.000 Uiso c
H(3) 0.6398 0.4459 0.9608 0.041 1.000 Uiso c
H(4) 0.5954 0.5570 0.9220 0.041 1.000 Uiso c
H(5) 0.7529 0.4874 0.8200 0.044 1.000 Uiso c
H(6) 0.6241 0.5697 0.8188 0.044 1.000 Uiso c
H(7) 0.3569 0.3901 0.9366 0.039 1.000 Uiso c
H(8) 0.3201 0.5026 0.8536 0.040 1.000 Uiso c
H(9) 0.3584 0.4095 0.7678 0.044 1.000 Uiso c
H(10) 0.4378 0.2025 0.7661 0.035 1.000 Uiso c
H(11) 0.4530 0.1738 1.0362 0.047 1.000 Uiso c
H(12) 0.5561 0.2591 1.0104 0.047 1.000 Uiso c
H(13) 0.4031 0.2933 1.0042 0.047 1.000 Uiso c
H(14) 0.3268 0.0492 0.9949 0.062 1.000 Uiso c
H(15) 0.2599 0.0868 0.9360 0.062 1.000 Uiso c
H(16) 0.3713 -0.0150 0.9421 0.062 1.000 Uiso c
H(17) 0.8584 -0.0329 0.8680 0.033 1.000 Uiso c
H(18) 0.7546 -0.2254 0.8584 0.036 1.000 Uiso c
H(19) 0.5179 -0.2388 0.8418 0.034 1.000 Uiso c
H(20) 0.3879 -0.0596 0.8382 0.031 1.000 Uiso c
H(21) 0.9493 0.1577 0.9151 0.030 1.000 Uiso c
H(22) 1.0178 0.3561 0.8976 0.034 1.000 Uiso c
H(23) 0.9113 0.4114 0.9335 0.034 1.000 Uiso c
H(24) 1.1407 0.2779 0.9751 0.043 1.000 Uiso c
H(25) 1.1162 0.4176 0.9863 0.043 1.000 Uiso c
H(26) 1.0809 0.2988 1.0635 0.054 1.000 Uiso c
H(27) 0.9494 0.3687 1.0409 0.054 1.000 Uiso c
H(28) 0.9987 0.1180 1.0210 0.053 1.000 Uiso c
H(29) 0.8937 0.1660 1.0593 0.053 1.000 Uiso c
H(30) 0.7611 0.2474 0.9831 0.042 1.000 Uiso c
H(31) 0.7859 0.1080 0.9713 0.042 1.000 Uiso c
H(32) 0.8799 0.3267 0.8000 0.033 1.000 Uiso c
H(33) 0.7371 0.1321 0.7462 0.036 1.000 Uiso c
H(34) 0.6845 0.2679 0.7461 0.036 1.000 Uiso c
H(35) 0.7783 0.2237 0.6632 0.051 1.000 Uiso c
H(36) 0.8565 0.3312 0.6953 0.051 1.000 Uiso c
H(37) 0.9466 0.0845 0.6952 0.060 1.000 Uiso c
H(38) 1.0141 0.1937 0.6665 0.060 1.000 Uiso c
H(39) 1.1373 0.1452 0.7520 0.064 1.000 Uiso c
H(40) 1.0840 0.2806 0.7522 0.064 1.000 Uiso c
H(41) 1.0435 0.1853 0.8348 0.047 1.000 Uiso c
H(42) 0.9636 0.0803 0.8016 0.047 1.000 Uiso c

loop_
_atom_site_aniso_label
_atom_site_aniso_U_11
_atom_site_aniso_U_22
_atom_site_aniso_U_33
_atom_site_aniso_U_12
_atom_site_aniso_U_13
_atom_site_aniso_U_23
Ru(1) 0.0218(1) 0.01710(13) 0.0247(2) -0.00023(11) -0.00098(10) -0.00170(11)
P(1) 0.0177(4) 0.0221(4) 0.0233(4) -0.0027(3) -0.0010(3) -0.0026(4)
N(1) 0.040(2) 0.025(2) 0.040(2) 0.0041(13) 0.019(2) 0.000(1)
C(1) 0.036(2) 0.023(2) 0.042(2) 0.001(2) -0.002(2) -0.015(2)
C(2) 0.050(2) 0.019(2) 0.043(2) -0.002(2) 0.011(2) 0.006(2)
C(3) 0.017(2) 0.026(2) 0.041(2) -0.002(1) 0.005(2) -0.005(2)
C(4) 0.024(2) 0.026(2) 0.050(2) 0.000(2) 0.014(2) -0.004(2)
C(5) 0.026(2) 0.025(2) 0.049(2) 0.009(2) -0.005(2) -0.003(2)
C(6) 0.034(2) 0.032(2) 0.039(2) 0.000(2) -0.016(2) 0.004(2)
C(7) 0.024(2) 0.026(2) 0.034(2) -0.003(1) -0.009(2) -0.008(2)
C(8) 0.015(2) 0.018(2) 0.037(2) -0.0033(12) -0.000(1) -0.003(1)
C(9) 0.042(2) 0.044(2) 0.034(2) 0.015(2) 0.013(2) 0.004(2)
C(10) 0.049(3) 0.036(2) 0.078(3) -0.002(2) 0.037(2) 0.003(2)
C(11) 0.020(2) 0.025(2) 0.020(2) 0.0024(13) -0.0017(13) 0.0005(13)
C(12) 0.023(2) 0.020(2) 0.022(2) -0.0001(13) 0.0008(13) -0.0032(13)
C(13) 0.022(2) 0.029(2) 0.031(2) 0.003(1) -0.003(1) -0.002(2)
C(14) 0.035(2) 0.021(2) 0.033(2) 0.004(2) -0.001(2) -0.003(2)
C(15) 0.035(2) 0.020(2) 0.028(2) -0.003(1) -0.000(2) -0.003(1)
C(16) 0.022(2) 0.022(2) 0.033(2) -0.004(1) 0.004(1) -0.005(1)
C(17) 0.023(2) 0.026(2) 0.025(2) -0.002(1) -0.005(1) -0.001(1)
C(18) 0.027(2) 0.027(2) 0.030(2) -0.004(2) -0.001(1) -0.006(2)
C(19) 0.026(2) 0.034(2) 0.044(2) 0.001(2) -0.011(2) -0.004(2)
C(20) 0.048(2) 0.043(2) 0.039(2) -0.001(2) -0.022(2) -0.008(2)
C(21) 0.049(2) 0.043(2) 0.038(2) -0.004(2) -0.006(2) 0.001(2)
C(22) 0.035(2) 0.042(2) 0.027(2) -0.009(2) -0.001(2) 0.001(2)
C(23) 0.028(2) 0.026(2) 0.029(2) -0.006(1) 0.004(2) -0.004(2)
C(24) 0.026(2) 0.034(2) 0.031(2) -0.001(2) 0.002(2) -0.004(2)
C(25) 0.049(2) 0.052(3) 0.026(2) -0.006(2) 0.004(2) -0.003(2)
C(26) 0.037(2) 0.078(3) 0.037(2) -0.003(2) 0.014(2) -0.010(2)
C(27) 0.029(2) 0.085(3) 0.046(3) -0.005(2) 0.010(2) -0.018(2)
C(28) 0.025(2) 0.056(3) 0.037(2) 0.005(2) 0.001(2) -0.009(2)

loop_
_atom_type_symbol
_atom_type_oxidation_number
_atom_type_number_in_cell
_atom_type_scat_dispersion_real
_atom_type_scat_dispersion_imag
_atom_type_scat_source
C 0 112 0.002 0.002
;International Tables for Crystallography
(1992, Vol. C, Table 6.1.1.2)
;
H 0 168 0.000 0.000
;International Tables for Crystallography
(1992, Vol. C, Table 6.1.1.2)
;
N 0 4 0.004 0.003
;International Tables for Crystallography
(1992, Vol. C, Table 6.1.1.2)
;
P 0 4 0.090 0.095
;International Tables for Crystallography
(1992, Vol. C, Table 6.1.1.2)
;
Ru 0 4 -1.420 0.836
;International Tables for Crystallography
(1992, Vol. C, Tables 4.2.6.8 and 6.1.1.1)
;

loop_
_geom_angle_atom_site_label_1
_geom_angle_atom_site_label_2
_geom_angle_atom_site_label_3
_geom_angle
_geom_angle_publ_flag
P(1) Ru(1) C(1) 96.8(1) ?
P(1) Ru(1) C(2) 90.7(1) ?
P(1) Ru(1) C(3) 100.42(12) ?
P(1) Ru(1) C(4) 135.23(13) ?
P(1) Ru(1) C(5) 162.20(13) ?
P(1) Ru(1) C(6) 131.7(1) ?
P(1) Ru(1) C(7) 97.97(13) ?
P(1) Ru(1) C(8) 82.47(12) ?
C(1) Ru(1) C(2) 80.1(2) ?
C(1) Ru(1) C(3) 104.6(2) ?
C(1) Ru(1) C(4) 87.4(2) ?
C(1) Ru(1) C(5) 98.1(2) ?
C(1) Ru(1) C(6) 130.6(2) ?
C(1) Ru(1) C(7) 164.1(2) ?
C(1) Ru(1) C(8) 140.1(2) ?
C(2) Ru(1) C(3) 167.2(2) ?
C(2) Ru(1) C(4) 133.7(2) ?
C(2) Ru(1) C(5) 101.3(2) ?
C(2) Ru(1) C(6) 89.3(2) ?
C(2) Ru(1) C(7) 105.5(2) ?
C(2) Ru(1) C(8) 139.7(2) ?
C(3) Ru(1) C(4) 36.6(2) ?
C(3) Ru(1) C(5) 66.4(2) ?
C(3) Ru(1) C(6) 78.6(2) ?
C(3) Ru(1) C(7) 66.9(2) ?
C(3) Ru(1) C(8) 37.9(2) ?
C(4) Ru(1) C(5) 36.6(2) ?
C(4) Ru(1) C(6) 65.9(2) ?
C(4) Ru(1) C(7) 77.9(2) ?
C(4) Ru(1) C(8) 67.2(2) ?
C(5) Ru(1) C(6) 36.9(2) ?
C(5) Ru(1) C(7) 66.3(2) ?
C(5) Ru(1) C(8) 79.9(2) ?
C(6) Ru(1) C(7) 36.6(2) ?
C(6) Ru(1) C(8) 67.4(2) ?
C(7) Ru(1) C(8) 37.6(2) ?
Ru(1) P(1) C(12) 104.0(1) ?
Ru(1) P(1) C(17) 124.1(2) ?
Ru(1) P(1) C(23) 116.3(2) ?
C(12) P(1) C(17) 102.8(2) ?
C(12) P(1) C(23) 104.1(2) ?
C(17) P(1) C(23) 103.2(2) ?
C(3) N(1) C(9) 114.9(4) ?
C(3) N(1) C(10) 113.4(5) ?
C(9) N(1) C(10) 110.3(4) ?
Ru(1) C(1) H(1) 109.5 no
Ru(1) C(1) H(3) 109.5 no
Ru(1) C(1) H(4) 109.5 no
H(1) C(1) H(3) 109.5 no
H(1) C(1) H(4) 109.5 no
H(3) C(1) H(4) 109.5 no
Ru(1) C(2) H(2) 109.5 no
Ru(1) C(2) H(5) 109.5 no
Ru(1) C(2) H(6) 109.5 no
H(2) C(2) H(5) 109.5 no
H(2) C(2) H(6) 109.5 no
H(5) C(2) H(6) 109.5 no
Ru(1) C(3) N(1) 132.2(3) ?
Ru(1) C(3) C(4) 70.0(3) ?
Ru(1) C(3) C(8) 66.5(3) ?
N(1) C(3) C(4) 124.1(5) ?
N(1) C(3) C(8) 119.4(4) ?
C(4) C(3) C(8) 116.5(5) ?
Ru(1) C(4) C(3) 73.4(3) ?
Ru(1) C(4) C(5) 71.3(3) ?
Ru(1) C(4) H(7) 129.0 no
C(3) C(4) C(5) 122.4(5) ?
C(3) C(4) H(7) 118.8 no
C(5) C(4) H(7) 118.8 no
Ru(1) C(5) C(4) 72.1(3) ?
Ru(1) C(5) C(6) 72.3(3) ?
Ru(1) C(5) H(8) 127.6 no
C(4) C(5) C(6) 119.9(4) ?
C(4) C(5) H(8) 120.1 no
C(6) C(5) H(8) 120.0 no
Ru(1) C(6) C(5) 70.8(3) ?
Ru(1) C(6) C(7) 72.2(3) ?
Ru(1) C(6) H(9) 129.6 no
C(5) C(6) C(7) 120.3(5) ?
C(5) C(6) H(9) 119.9 no
C(7) C(6) H(9) 119.9 no
Ru(1) C(7) C(6) 71.3(3) ?
Ru(1) C(7) C(8) 67.5(3) ?
Ru(1) C(7) H(10) 133.8 no
C(6) C(7) C(8) 118.8(5) ?
C(6) C(7) H(10) 120.6 no
C(8) C(7) H(10) 120.6 no
Ru(1) C(8) C(3) 75.6(3) ?
Ru(1) C(8) C(7) 74.9(3) ?
Ru(1) C(8) C(11) 119.0(3) ?
C(3) C(8) C(7) 121.2(4) ?
C(3) C(8) C(11) 119.8(4) ?
C(7) C(8) C(11) 119.0(4) ?
N(1) C(9) H(11) 109.5 no
N(1) C(9) H(12) 109.5 no
N(1) C(9) H(13) 109.5 no
H(11) C(9) H(12) 109.5 no
H(11) C(9) H(13) 109.5 no
H(12) C(9) H(13) 109.5 no
N(1) C(10) H(14) 109.5 no
N(1) C(10) H(15) 109.5 no
N(1) C(10) H(16) 109.5 no
H(14) C(10) H(15) 109.5 no
H(14) C(10) H(16) 109.5 no
H(15) C(10) H(16) 109.5 no
C(8) C(11) C(12) 118.4(4) ?
C(8) C(11) C(16) 121.6(4) ?
C(12) C(11) C(16) 120.0(4) ?
P(1) C(12) C(11) 116.0(3) ?
P(1) C(12) C(13) 125.8(3) ?
C(11) C(12) C(13) 118.2(4) ?
C(12) C(13) C(14) 121.4(4) ?
C(12) C(13) H(17) 119.3 no
C(14) C(13) H(17) 119.3 no
C(13) C(14) C(15) 119.7(4) ?
C(13) C(14) H(18) 120.2 no
C(15) C(14) H(18) 120.2 no
C(14) C(15) C(16) 119.8(4) ?
C(14) C(15) H(19) 120.1 no
C(16) C(15) H(19) 120.1 no
C(11) C(16) C(15) 120.8(4) ?
C(11) C(16) H(20) 119.6 no
C(15) C(16) H(20) 119.6 no
P(1) C(17) C(18) 111.5(3) ?
P(1) C(17) C(22) 110.5(3) ?
P(1) C(17) H(21) 107.5 no
C(18) C(17) C(22) 111.9(4) ?
C(18) C(17) H(21) 107.5 no
C(22) C(17) H(21) 107.5 no
C(17) C(18) C(19) 111.0(4) ?
C(17) C(18) H(22) 109.1 no
C(17) C(18) H(23) 109.1 no
C(19) C(18) H(22) 109.1 no
C(19) C(18) H(23) 109.1 no
H(22) C(18) H(23) 109.5 no
C(18) C(19) C(20) 112.8(4) ?
C(18) C(19) H(24) 108.6 no
C(18) C(19) H(25) 108.6 no
C(20) C(19) H(24) 108.6 no
C(20) C(19) H(25) 108.6 no
H(24) C(19) H(25) 109.5 no
C(19) C(20) C(21) 111.2(5) ?
C(19) C(20) H(26) 109.0 no
C(19) C(20) H(27) 109.0 no
C(21) C(20) H(26) 109.0 no
C(21) C(20) H(27) 109.0 no
H(26) C(20) H(27) 109.5 no
C(20) C(21) C(22) 110.5(5) ?
C(20) C(21) H(28) 109.2 no
C(20) C(21) H(29) 109.2 no
C(22) C(21) H(28) 109.2 no
C(22) C(21) H(29) 109.2 no
H(28) C(21) H(29) 109.5 no
C(17) C(22) C(21) 111.4(4) ?
C(17) C(22) H(30) 109.0 no
C(17) C(22) H(31) 109.0 no
C(21) C(22) H(30) 109.0 no
C(21) C(22) H(31) 109.0 no
H(30) C(22) H(31) 109.5 no
P(1) C(23) C(24) 111.3(3) ?
P(1) C(23) C(28) 118.9(4) ?
P(1) C(23) H(32) 105.6 no
C(24) C(23) C(28) 108.9(4) ?
C(24) C(23) H(32) 105.6 no
C(28) C(23) H(32) 105.6 no
C(23) C(24) C(25) 112.0(4) ?
C(23) C(24) H(33) 108.8 no
C(23) C(24) H(34) 108.8 no
C(25) C(24) H(33) 108.8 no
C(25) C(24) H(34) 108.8 no
H(33) C(24) H(34) 109.5 no
C(24) C(25) C(26) 110.8(5) ?
C(24) C(25) H(35) 109.1 no
C(24) C(25) H(36) 109.1 no
C(26) C(25) H(35) 109.1 no
C(26) C(25) H(36) 109.1 no
H(35) C(25) H(36) 109.5 no
C(25) C(26) C(27) 110.7(5) ?
C(25) C(26) H(37) 109.2 no
C(25) C(26) H(38) 109.2 no
C(27) C(26) H(37) 109.2 no
C(27) C(26) H(38) 109.2 no
H(37) C(26) H(38) 109.5 no
C(26) C(27) C(28) 110.9(5) ?
C(26) C(27) H(39) 109.1 no
C(26) C(27) H(40) 109.1 no
C(28) C(27) H(39) 109.1 no
C(28) C(27) H(40) 109.1 no
H(39) C(27) H(40) 109.5 no
C(23) C(28) C(27) 111.6(5) ?
C(23) C(28) H(41) 109.0 no
C(23) C(28) H(42) 109.0 no
C(27) C(28) H(41) 108.9 no
C(27) C(28) H(42) 109.0 no
H(41) C(28) H(42) 109.5 no

loop_
_geom_bond_atom_site_label_1
_geom_bond_atom_site_label_2
_geom_bond_distance
_geom_bond_publ_flag
Ru(1) P(1) 2.2964(12) ?
Ru(1) C(1) 2.141(5) ?
Ru(1) C(2) 2.136(5) ?
Ru(1) C(3) 2.272(5) ?
Ru(1) C(4) 2.229(5) ?
Ru(1) C(5) 2.218(5) ?
Ru(1) C(6) 2.238(5) ?
Ru(1) C(7) 2.250(4) ?
Ru(1) C(8) 2.152(4) ?
P(1) C(12) 1.846(5) ?
P(1) C(17) 1.847(5) ?
P(1) C(23) 1.856(5) ?
N(1) C(3) 1.419(6) ?
N(1) C(9) 1.463(7) ?
N(1) C(10) 1.464(7) ?
C(1) H(1) 0.95 no
C(1) H(3) 0.95 no
C(1) H(4) 0.95 no
C(2) H(2) 0.95 no
C(2) H(5) 0.95 no
C(2) H(6) 0.95 no
C(3) C(4) 1.413(7) ?
C(3) C(8) 1.440(7) ?
C(4) C(5) 1.395(7) ?
C(4) H(7) 0.95 no
C(5) C(6) 1.412(7) ?
C(5) H(8) 0.95 no
C(6) C(7) 1.407(7) ?
C(6) H(9) 0.95 no
C(7) C(8) 1.423(7) ?
C(7) H(10) 0.95 no
C(8) C(11) 1.505(6) ?
C(9) H(11) 0.95 no
C(9) H(12) 0.95 no
C(9) H(13) 0.95 no
C(10) H(14) 0.95 no
C(10) H(15) 0.95 no
C(10) H(16) 0.95 no
C(11) C(12) 1.389(6) ?
C(11) C(16) 1.393(6) ?
C(12) C(13) 1.399(6) ?
C(13) C(14) 1.372(6) ?
C(13) H(17) 0.95 no
C(14) C(15) 1.387(7) ?
C(14) H(18) 0.95 no
C(15) C(16) 1.370(6) ?
C(15) H(19) 0.95 no
C(16) H(20) 0.95 no
C(17) C(18) 1.545(6) ?
C(17) C(22) 1.521(7) ?
C(17) H(21) 0.95 no
C(18) C(19) 1.513(7) ?
C(18) H(22) 0.95 no
C(18) H(23) 0.95 no
C(19) C(20) 1.501(8) ?
C(19) H(24) 0.95 no
C(19) H(25) 0.95 no
C(20) C(21) 1.518(8) ?
C(20) H(26) 0.95 no
C(20) H(27) 0.95 no
C(21) C(22) 1.530(7) ?
C(21) H(28) 0.95 no
C(21) H(29) 0.95 no
C(22) H(30) 0.95 no
C(22) H(31) 0.95 no
C(23) C(24) 1.531(6) ?
C(23) C(28) 1.541(7) ?
C(23) H(32) 0.95 no
C(24) C(25) 1.521(7) ?
C(24) H(33) 0.95 no
C(24) H(34) 0.95 no
C(25) C(26) 1.530(8) ?
C(25) H(35) 0.95 no
C(25) H(36) 0.95 no
C(26) C(27) 1.515(8) ?
C(26) H(37) 0.95 no
C(26) H(38) 0.95 no
C(27) C(28) 1.517(8) ?
C(27) H(39) 0.95 no
C(27) H(40) 0.95 no
C(28) H(41) 0.95 no
C(28) H(42) 0.95 no

loop_
_geom_torsion_atom_site_label_1
_geom_torsion_atom_site_label_2
_geom_torsion_atom_site_label_3
_geom_torsion_atom_site_label_4
_geom_torsion
_geom_torsion_publ_flag
Ru(1) P(1) C(12) C(11) 4.3(4) no
Ru(1) P(1) C(12) C(13) -176.7(4) no
Ru(1) P(1) C(17) C(18) -69.1(4) no
Ru(1) P(1) C(17) C(22) 56.1(4) no
Ru(1) P(1) C(23) C(24) -55.4(4) no
Ru(1) P(1) C(23) C(28) 176.9(3) no
Ru(1) C(3) N(1) C(9) 69.3(6) no
Ru(1) C(3) N(1) C(10) -162.6(4) no
Ru(1) C(3) C(4) C(5) 54.2(4) no
Ru(1) C(3) C(8) C(7) -62.0(4) no
Ru(1) C(3) C(8) C(11) 115.5(4) no
Ru(1) C(4) C(3) N(1) 128.1(5) no
Ru(1) C(4) C(3) C(8) -49.2(4) no
Ru(1) C(4) C(5) C(6) 56.3(4) no
Ru(1) C(5) C(4) C(3) -55.1(4) no
Ru(1) C(5) C(6) C(7) 54.7(4) no
Ru(1) C(6) C(5) C(4) -56.3(4) no
Ru(1) C(6) C(7) C(8) 49.6(4) no
Ru(1) C(7) C(6) C(5) -54.0(4) no
Ru(1) C(7) C(8) C(3) 62.3(4) no
Ru(1) C(7) C(8) C(11) -115.2(4) no
Ru(1) C(8) C(3) N(1) -126.5(4) no
Ru(1) C(8) C(3) C(4) 50.8(4) no
Ru(1) C(8) C(7) C(6) -51.3(4) no
Ru(1) C(8) C(11) C(12) 1.0(6) no
Ru(1) C(8) C(11) C(16) -177.6(4) no
P(1) Ru(1) C(3) N(1) 46.2(4) no
P(1) Ru(1) C(3) C(4) 164.6(3) no
P(1) Ru(1) C(3) C(8) -63.0(3) no
P(1) Ru(1) C(4) C(3) -21.8(4) no
P(1) Ru(1) C(4) C(5) -155.6(2) no
P(1) Ru(1) C(5) C(4) 72.5(6) no
P(1) Ru(1) C(5) C(6) -58.3(6) no
P(1) Ru(1) C(6) C(5) 159.6(2) no
P(1) Ru(1) C(6) C(7) 27.4(4) no
P(1) Ru(1) C(7) C(6) -159.7(3) no
P(1) Ru(1) C(7) C(8) 66.5(3) no
P(1) Ru(1) C(8) C(3) 117.9(3) no
P(1) Ru(1) C(8) C(7) -113.6(3) no
P(1) Ru(1) C(8) C(11) 1.5(3) no
P(1) C(12) C(11) C(8) -3.6(5) no
P(1) C(12) C(11) C(16) 175.0(3) no
P(1) C(12) C(13) C(14) -176.8(4) no
P(1) C(17) C(18) C(19) 176.2(3) no
P(1) C(17) C(22) C(21) -178.6(4) no
P(1) C(23) C(24) C(25) 171.2(4) no
P(1) C(23) C(28) C(27) -174.8(4) no
N(1) C(3) Ru(1) C(1) -53.8(5) no
N(1) C(3) Ru(1) C(2) -163.8(7) no
N(1) C(3) Ru(1) C(4) -118.4(6) no
N(1) C(3) Ru(1) C(5) -146.4(5) no
N(1) C(3) Ru(1) C(6) 176.9(5) no
N(1) C(3) Ru(1) C(7) 140.5(5) no
N(1) C(3) Ru(1) C(8) 109.2(5) no
N(1) C(3) C(4) C(5) -177.8(5) no
N(1) C(3) C(8) C(7) 171.5(4) no
N(1) C(3) C(8) C(11) -11.0(6) no
C(1) Ru(1) P(1) C(12) 137.0(2) no
C(1) Ru(1) P(1) C(17) 20.7(2) no
C(1) Ru(1) P(1) C(23) -109.2(2) no
C(1) Ru(1) C(3) C(4) 64.6(3) no
C(1) Ru(1) C(3) C(8) -163.0(3) no
C(1) Ru(1) C(4) C(3) -118.9(3) no
C(1) Ru(1) C(4) C(5) 107.3(3) no
C(1) Ru(1) C(5) C(4) -74.4(3) no
C(1) Ru(1) C(5) C(6) 154.8(3) no
C(1) Ru(1) C(6) C(5) -33.7(4) no
C(1) Ru(1) C(6) C(7) -166.0(3) no
C(1) Ru(1) C(7) C(6) 42.0(8) no
C(1) Ru(1) C(7) C(8) -91.7(7) no
C(1) Ru(1) C(8) C(3) 26.2(4) no
C(1) Ru(1) C(8) C(7) 154.8(3) no
C(1) Ru(1) C(8) C(11) -90.2(4) no
C(2) Ru(1) P(1) C(12) -142.9(2) no
C(2) Ru(1) P(1) C(17) 100.8(2) no
C(2) Ru(1) P(1) C(23) -29.1(2) no
C(2) Ru(1) C(3) C(4) -45.4(9) no
C(2) Ru(1) C(3) C(8) 87.0(8) no
C(2) Ru(1) C(4) C(3) 167.4(3) no
C(2) Ru(1) C(4) C(5) 33.7(4) no
C(2) Ru(1) C(5) C(4) -155.9(3) no
C(2) Ru(1) C(5) C(6) 73.4(3) no
C(2) Ru(1) C(6) C(5) -110.0(3) no
C(2) Ru(1) C(6) C(7) 117.7(3) no
C(2) Ru(1) C(7) C(6) -66.8(4) no
C(2) Ru(1) C(7) C(8) 159.5(3) no
C(2) Ru(1) C(8) C(3) -160.0(3) no
C(2) Ru(1) C(8) C(7) -31.5(4) no
C(2) Ru(1) C(8) C(11) 83.6(4) no
C(3) Ru(1) P(1) C(12) 30.8(2) no
C(3) Ru(1) P(1) C(17) -85.6(2) no
C(3) Ru(1) P(1) C(23) 144.6(2) no
C(3) Ru(1) C(4) C(5) -133.7(5) no
C(3) Ru(1) C(5) C(4) 28.0(3) no
C(3) Ru(1) C(5) C(6) -102.8(3) no
C(3) Ru(1) C(6) C(5) 65.8(3) no
C(3) Ru(1) C(6) C(7) -66.5(3) no
C(3) Ru(1) C(7) C(6) 102.3(3) no
C(3) Ru(1) C(7) C(8) -31.5(3) no
C(3) Ru(1) C(8) C(7) 128.5(4) no
C(3) Ru(1) C(8) C(11) -116.4(5) no
C(3) C(4) Ru(1) C(5) 133.7(5) no
C(3) C(4) Ru(1) C(6) 103.8(3) no
C(3) C(4) Ru(1) C(7) 67.4(3) no
C(3) C(4) Ru(1) C(8) 29.4(3) no
C(3) C(4) C(5) C(6) 1.2(8) no
C(3) C(8) Ru(1) C(4) -28.5(3) no
C(3) C(8) Ru(1) C(5) -64.4(3) no
C(3) C(8) Ru(1) C(6) -100.8(3) no
C(3) C(8) Ru(1) C(7) -128.5(4) no
C(3) C(8) C(7) C(6) 11.0(7) no
C(3) C(8) C(11) C(12) -88.5(5) no
C(3) C(8) C(11) C(16) 92.9(5) no
C(4) Ru(1) P(1) C(12) 43.8(3) no
C(4) Ru(1) P(1) C(17) -72.6(3) no
C(4) Ru(1) P(1) C(23) 157.6(3) no
C(4) Ru(1) C(3) C(8) 132.4(4) no
C(4) Ru(1) C(5) C(6) -130.8(4) no
C(4) Ru(1) C(6) C(5) 29.6(3) no
C(4) Ru(1) C(6) C(7) -102.7(3) no
C(4) Ru(1) C(7) C(6) 65.6(3) no
C(4) Ru(1) C(7) C(8) -68.2(3) no
C(4) Ru(1) C(8) C(7) 100.0(3) no
C(4) Ru(1) C(8) C(11) -144.9(4) no
C(4) C(3) Ru(1) C(5) -28.0(3) no
C(4) C(3) Ru(1) C(6) -64.7(3) no
C(4) C(3) Ru(1) C(7) -101.1(3) no
C(4) C(3) Ru(1) C(8) -132.4(4) no
C(4) C(3) N(1) C(9) -24.0(7) no
C(4) C(3) N(1) C(10) 104.1(5) no
C(4) C(3) C(8) C(7) -11.2(7) no
C(4) C(3) C(8) C(11) 166.3(4) no
C(4) C(5) Ru(1) C(6) 130.8(4) no
C(4) C(5) Ru(1) C(7) 102.0(3) no
C(4) C(5) Ru(1) C(8) 65.2(3) no
C(4) C(5) C(6) C(7) -1.6(8) no
C(5) Ru(1) P(1) C(12) -10.0(5) no
C(5) Ru(1) P(1) C(17) -126.3(5) no
C(5) Ru(1) P(1) C(23) 103.9(5) no
C(5) Ru(1) C(3) C(8) 104.4(3) no
C(5) Ru(1) C(6) C(7) -132.3(5) no
C(5) Ru(1) C(7) C(6) 29.0(3) no
C(5) Ru(1) C(7) C(8) -104.7(3) no
C(5) Ru(1) C(8) C(7) 64.1(3) no
C(5) Ru(1) C(8) C(11) 179.2(4) no
C(5) C(4) Ru(1) C(6) -29.9(3) no
C(5) C(4) Ru(1) C(7) -66.4(3) no
C(5) C(4) Ru(1) C(8) -104.3(3) no
C(5) C(4) C(3) C(8) 5.0(7) no
C(5) C(6) Ru(1) C(7) 132.3(5) no
C(5) C(6) Ru(1) C(8) 103.7(3) no
C(5) C(6) C(7) C(8) -4.4(7) no
C(6) Ru(1) P(1) C(12) -53.1(2) no
C(6) Ru(1) P(1) C(17) -169.5(3) no
C(6) Ru(1) P(1) C(23) 60.7(3) no
C(6) Ru(1) C(3) C(8) 67.7(3) no
C(6) Ru(1) C(7) C(8) -133.8(5) no
C(6) Ru(1) C(8) C(7) 27.8(3) no
C(6) Ru(1) C(8) C(11) 142.9(4) no
C(6) C(5) Ru(1) C(7) -28.8(3) no
C(6) C(5) Ru(1) C(8) -65.6(3) no
C(6) C(7) Ru(1) C(8) 133.8(5) no
C(6) C(7) C(8) C(11) -166.5(4) no
C(7) Ru(1) P(1) C(12) -37.1(2) no
C(7) Ru(1) P(1) C(17) -153.4(2) no
C(7) Ru(1) P(1) C(23) 76.7(2) no
C(7) Ru(1) C(3) C(8) 31.3(3) no
C(7) Ru(1) C(8) C(11) 115.1(5) no
C(7) C(6) Ru(1) C(8) -28.5(3) no
C(7) C(8) C(11) C(12) 89.1(5) no
C(7) C(8) C(11) C(16) -89.5(6) no
C(8) Ru(1) P(1) C(12) -2.7(2) no
C(8) Ru(1) P(1) C(17) -119.0(2) no
C(8) Ru(1) P(1) C(23) 111.1(2) no
C(8) C(3) N(1) C(9) 153.1(4) no
C(8) C(3) N(1) C(10) -78.7(5) no
C(8) C(11) C(12) C(13) 177.3(4) no
C(8) C(11) C(16) C(15) -178.1(4) no
C(11) C(12) P(1) C(17) 134.7(4) no
C(11) C(12) P(1) C(23) -118.0(4) no
C(11) C(12) C(13) C(14) 2.2(7) no
C(11) C(16) C(15) C(14) -0.5(7) no
C(12) P(1) C(17) C(18) 174.0(3) no
C(12) P(1) C(17) C(22) -60.8(4) no
C(12) P(1) C(23) C(24) 58.3(4) no
C(12) P(1) C(23) C(28) -69.4(4) no
C(12) C(11) C(16) C(15) 3.3(7) no
C(12) C(13) C(14) C(15) 0.6(8) no
C(13) C(12) P(1) C(17) -46.3(5) no
C(13) C(12) P(1) C(23) 61.1(5) no
C(13) C(12) C(11) C(16) -4.1(7) no
C(13) C(14) C(15) C(16) -1.5(8) no
C(17) P(1) C(23) C(24) 165.4(3) no
C(17) P(1) C(23) C(28) 37.7(4) no
C(17) C(18) C(19) C(20) -53.4(6) no
C(17) C(22) C(21) C(20) 55.9(6) no
C(18) C(17) P(1) C(23) 65.9(4) no
C(18) C(17) C(22) C(21) -53.6(6) no
C(18) C(19) C(20) C(21) 56.6(6) no
C(19) C(18) C(17) C(22) 51.8(5) no
C(19) C(20) C(21) C(22) -57.0(6) no
C(22) C(17) P(1) C(23) -168.9(3) no
C(23) C(24) C(25) C(26) 56.5(6) no
C(23) C(28) C(27) C(26) -57.8(7) no
C(24) C(23) C(28) C(27) 56.4(6) no
C(24) C(25) C(26) C(27) -56.0(6) no
C(25) C(24) C(23) C(28) -55.9(6) no
C(25) C(26) C(27) C(28) 56.8(7) no
